data_7109027
loop_
_publ_author_name
'Ali H. Essa'
'Reinner I. Lerrick'
'Floriana Tuna'
'Ross W. Harrington'
'William Clegg'
'Michael J. Hall'

_publ_section_title
;
 Reduction of 2,2,2-trichloro-1-arylethanones by RMgX: mechanistic
 investigation and the synthesis of substituted
 alpha,alpha-dichloroketones
;
_journal_name_full Chem.Commun.
_journal_page_first 2756
_journal_paper_doi 10.1039/c3cc39147g
_journal_volume 49
_journal_year 2013
_chemical_formula_moiety 'C14 H12 Cl2 N2 O4'
_chemical_formula_sum 'C14 H12 Cl2 N2 O4'
_chemical_formula_weight 343.16
_chemical_name_systematic
;
?
;
_space_group_IT_number 14
_symmetry_cell_setting monoclinic
_symmetry_space_group_name_Hall '-P 2ybc'
_symmetry_space_group_name_H-M 'P 1 21/c 1'
_atom_sites_solution_hydrogens difmap
_atom_sites_solution_primary direct
_atom_sites_solution_secondary difmap
_audit_creation_method SHELXL-97
_cell_angle_alpha 90.00
_cell_angle_beta 112.479(7)
_cell_angle_gamma 90.00
_cell_formula_units_Z 4
_cell_length_a 8.4490(5)
_cell_length_b 21.9722(12)
_cell_length_c 8.5158(6)
_cell_measurement_reflns_used 3678
_cell_measurement_temperature 150(2)
_cell_measurement_theta_max 28.5309
_cell_measurement_theta_min 3.0277
_cell_volume 1460.78(17)
_computing_cell_refinement
;
CrysAlisPro, Agilent Technologies,
Version 1.171.34.49 (release 20-01-2011 CrysAlis171 .NET)
(compiled Jan 20 2011,15:58:25)
;
_computing_data_collection
;
CrysAlisPro, Agilent Technologies,
Version 1.171.34.49 (release 20-01-2011 CrysAlis171 .NET)
(compiled Jan 20 2011,15:58:25)
;
_computing_data_reduction
;
CrysAlisPro, Agilent Technologies,
Version 1.171.34.49 (release 20-01-2011 CrysAlis171 .NET)
(compiled Jan 20 2011,15:58:25)
;
_computing_molecular_graphics 'Bruker SHELXTL'
_computing_publication_material 'Bruker SHELXTL and local programs'
_computing_structure_refinement 'Bruker SHELXTL'
_computing_structure_solution 'Bruker SHELXTL'
_diffrn_ambient_temperature 150(2)
_diffrn_detector_area_resol_mean 10.3968
_diffrn_measured_fraction_theta_full 0.983
_diffrn_measured_fraction_theta_max 0.834
_diffrn_measurement_device_type 'Oxford Diffraction Gemini A Ultra diffractometer'
_diffrn_measurement_method '\w scans'
_diffrn_radiation_monochromator none
_diffrn_radiation_source 'sealed tube with Enhance optics'
_diffrn_radiation_type MoK\a
_diffrn_radiation_wavelength 0.71073
_diffrn_reflns_av_R_equivalents 0.0288
_diffrn_reflns_av_sigmaI/netI 0.0342
_diffrn_reflns_limit_h_max 11
_diffrn_reflns_limit_h_min -11
_diffrn_reflns_limit_k_max 23
_diffrn_reflns_limit_k_min -26
_diffrn_reflns_limit_l_max 10
_diffrn_reflns_limit_l_min -11
_diffrn_reflns_number 9235
_diffrn_reflns_theta_full 25.00
_diffrn_reflns_theta_max 28.59
_diffrn_reflns_theta_min 3.03
_exptl_absorpt_coefficient_mu 0.464
_exptl_absorpt_correction_T_max 0.875
_exptl_absorpt_correction_T_min 0.840
_exptl_absorpt_correction_type multi-scan
_exptl_absorpt_process_details
;
CrysAlisPro, Agilent Technologies,
Version 1.171.34.49 (release 20-01-2011 CrysAlis171 .NET)
(compiled Jan 20 2011,15:58:25)
Empirical absorption correction using spherical harmonics,
implemented in SCALE3 ABSPACK scaling algorithm.
;
_exptl_crystal_colour colourless
_exptl_crystal_density_diffrn 1.560
_exptl_crystal_density_method 'not measured'
_exptl_crystal_description block
_exptl_crystal_F_000 704
_exptl_crystal_size_max 0.30
_exptl_crystal_size_mid 0.30
_exptl_crystal_size_min 0.20
_refine_diff_density_max 0.305
_refine_diff_density_min -0.237
_refine_diff_density_rms 0.052
_refine_ls_extinction_coef 0.0018(7)
_refine_ls_extinction_expression Fc^*^=kFc[1+0.001xFc^2^\l^3^/sin(2\q)]^-1/4^
_refine_ls_extinction_method SHELXL
_refine_ls_goodness_of_fit_ref 1.067
_refine_ls_hydrogen_treatment mixed
_refine_ls_matrix_type full
_refine_ls_number_parameters 205
_refine_ls_number_reflns 3125
_refine_ls_number_restraints 0
_refine_ls_restrained_S_all 1.067
_refine_ls_R_factor_all 0.0467
_refine_ls_R_factor_gt 0.0335
_refine_ls_shift/su_max 0.001
_refine_ls_shift/su_mean 0.000
_refine_ls_structure_factor_coef Fsqd
_refine_ls_weighting_details 'calc w=1/[\s^2^(Fo^2^)+(0.0233P)^2^+0.7057P] where P=(Fo^2^+2Fc^2^)/3'
_refine_ls_weighting_scheme calc
_refine_ls_wR_factor_gt 0.0681
_refine_ls_wR_factor_ref 0.0753
_reflns_number_gt 2589
_reflns_number_total 3125
_reflns_threshold_expression I>2\s(I)
_cod_data_source_file c3cc39147g.txt
_cod_data_source_block mjh75_3f
_cod_original_cell_volume 1460.78(16)
_cod_original_sg_symbol_H-M 'P 21/c'
_cod_database_code 7109027
_computing_special_details
;
TITL mjh75 in P2(1)/c
CELL 0.71073 8.4490 21.9722 8.5158 90.000 112.479 90.000
ZERR 4.00 0.0005 0.0012 0.0006 0.000 0.007 0.000
LATT 1
SYMM -X, 0.5+Y, 0.5-Z
SFAC C H N O CL
UNIT 56 48 8 16 8
TEMP -123
SIZE 0.30 0.30 0.20
L.S. 8
BOND $H
CONF
FMAP 2
PLAN 5
HTAB O2 O3_$1
EQIV $1 x+1, y, z+1
HTAB O2 O1
ACTA 50
WGHT 0.023300 0.705700
EXTI 0.001845
FVAR 0.71085
CL1 5 0.124584 0.380698 0.493212 11.00000 0.02169 0.03318 =
0.02095 -0.00057 0.00909 0.00017
CL2 5 0.023977 0.463829 0.703201 11.00000 0.02307 0.02638 =
0.02973 -0.00104 0.00946 0.00372
N1 3 0.604429 0.434464 0.931138 11.00000 0.01955 0.02547 =
0.02153 -0.00396 0.00751 -0.00180
N2 3 -0.640831 0.287221 0.236762 11.00000 0.02448 0.03814 =
0.02144 0.00205 0.00787 -0.00831
O1 4 0.345717 0.355090 0.946003 11.00000 0.02146 0.05044 =
0.03364 0.01954 0.00198 -0.00511
O2 4 -0.002843 0.352503 0.891043 11.00000 0.02045 0.05239 =
0.02152 0.00497 0.00653 -0.00206
H2 2 0.092014 0.345349 0.979581 11.00000 0.05413
O3 4 -0.759672 0.320903 0.227845 11.00000 0.02006 0.07092 =
0.02350 -0.00668 0.00374 0.00566
O4 4 -0.657174 0.243184 0.145081 11.00000 0.03991 0.03796 =
0.04385 -0.01531 0.00753 -0.01441
C1 1 0.687683 0.392612 1.071904 11.00000 0.02202 0.03548 =
0.02884 0.00081 0.00481 -0.00009
AFIX 137
H1A 2 0.810353 0.401857 1.123664 11.00000 -1.50000
H1B 2 0.671739 0.350694 1.029355 11.00000 -1.50000
H1C 2 0.636829 0.397199 1.157158 11.00000 -1.50000
AFIX 0
C2 1 0.687967 0.479299 0.887080 11.00000 0.02343 0.03134 =
0.02949 -0.00872 0.01205 -0.00761
AFIX 43
H2A 2 0.806047 0.488583 0.944232 11.00000 -1.20000
AFIX 0
C3 1 0.577419 0.509558 0.747571 11.00000 0.03407 0.02712 =
0.03181 -0.00162 0.01794 -0.00577
AFIX 43
H3A 2 0.604638 0.542985 0.691688 11.00000 -1.20000
AFIX 0
C4 1 0.418038 0.482151 0.703235 11.00000 0.02657 0.02683 =
0.02718 0.00002 0.01128 0.00173
AFIX 43
H4A 2 0.316074 0.493543 0.611235 11.00000 -1.20000
AFIX 0
C5 1 0.434306 0.435176 0.817259 11.00000 0.01852 0.02623 =
0.02055 -0.00234 0.00752 0.00046
C6 1 0.311350 0.392670 0.833104 11.00000 0.01899 0.02915 =
0.02253 0.00205 0.00719 0.00129
C7 1 0.123237 0.392346 0.699839 11.00000 0.01862 0.02570 =
0.01951 0.00272 0.00763 0.00308
C8 1 0.021697 0.339900 0.739647 11.00000 0.01737 0.02776 =
0.02336 0.00363 0.00728 0.00177
AFIX 13
H8A 2 0.091060 0.301798 0.756958 11.00000 -1.20000
AFIX 0
C9 1 -0.152048 0.328157 0.602107 11.00000 0.01803 0.02148 =
0.02371 0.00331 0.00880 0.00084
C10 1 -0.172091 0.282081 0.484963 11.00000 0.02234 0.02419 =
0.03849 -0.00134 0.01367 0.00294
AFIX 43
H10A 2 -0.074933 0.259557 0.488147 11.00000 -1.20000
AFIX 0
C11 1 -0.332081 0.268439 0.363210 11.00000 0.03001 0.02390 =
0.03232 -0.00682 0.01489 -0.00368
AFIX 43
H11A 2 -0.346039 0.237186 0.281895 11.00000 -1.20000
AFIX 0
C12 1 -0.470248 0.301594 0.363732 11.00000 0.02015 0.02536 =
0.02006 0.00148 0.00683 -0.00521
C13 1 -0.455032 0.347193 0.478986 11.00000 0.01840 0.02648 =
0.02337 0.00383 0.01005 0.00239
AFIX 43
H13A 2 -0.552912 0.369138 0.476310 11.00000 -1.20000
AFIX 0
C14 1 -0.294403 0.360492 0.598923 11.00000 0.02121 0.02423 =
0.02030 -0.00143 0.00873 0.00040
AFIX 43
H14A 2 -0.281354 0.391912 0.679569 11.00000 -1.20000
HKLF 4
REM mjh75 in P2(1)/c
REM R1 = 0.0335 for 2589 Fo > 4sig(Fo) and 0.0467 for all 3125 data
REM 205 parameters refined using 0 restraints
END
;

loop_
_symmetry_equiv_pos_as_xyz
'x, y, z'
'-x, y+1/2, -z+1/2'
'-x, -y, -z'
'x, -y-1/2, z-1/2'

loop_
_atom_site_label
_atom_site_type_symbol
_atom_site_fract_x
_atom_site_fract_y
_atom_site_fract_z
_atom_site_U_iso_or_equiv
_atom_site_adp_type
_atom_site_occupancy
_atom_site_symmetry_multiplicity
_atom_site_calc_flag
_atom_site_refinement_flags
Cl1 Cl 0.12458(5) 0.38070(2) 0.49321(5) 0.02499(13) Uani 1 1 d .
Cl2 Cl 0.02398(5) 0.46383(2) 0.70320(6) 0.02658(13) Uani 1 1 d .
N1 N 0.60443(17) 0.43446(7) 0.93114(19) 0.0223(3) Uani 1 1 d .
N2 N -0.64083(19) 0.28722(8) 0.2368(2) 0.0283(4) Uani 1 1 d .
O1 O 0.34572(15) 0.35509(7) 0.94600(18) 0.0377(4) Uani 1 1 d .
O2 O -0.00284(16) 0.35250(7) 0.89104(17) 0.0319(3) Uani 1 1 d .
H2 H 0.092(3) 0.3453(11) 0.980(3) 0.054(7) Uiso 1 1 d .
O3 O -0.75967(15) 0.32090(7) 0.22784(17) 0.0395(4) Uani 1 1 d .
O4 O -0.65717(18) 0.24318(7) 0.1451(2) 0.0431(4) Uani 1 1 d .
C1 C 0.6877(2) 0.39261(9) 1.0719(3) 0.0302(5) Uani 1 1 d .
H1A H 0.8104 0.4019 1.1237 0.045 Uiso 1 1 calc R
H1B H 0.6717 0.3507 1.0294 0.045 Uiso 1 1 calc R
H1C H 0.6368 0.3972 1.1572 0.045 Uiso 1 1 calc R
C2 C 0.6880(2) 0.47930(9) 0.8871(2) 0.0275(4) Uani 1 1 d .
H2A H 0.8060 0.4886 0.9442 0.033 Uiso 1 1 calc R
C3 C 0.5774(2) 0.50956(9) 0.7476(2) 0.0294(4) Uani 1 1 d .
H3A H 0.6046 0.5430 0.6917 0.035 Uiso 1 1 calc R
C4 C 0.4180(2) 0.48215(8) 0.7032(2) 0.0266(4) Uani 1 1 d .
H4A H 0.3161 0.4935 0.6112 0.032 Uiso 1 1 calc R
C5 C 0.4343(2) 0.43518(8) 0.8173(2) 0.0218(4) Uani 1 1 d .
C6 C 0.3114(2) 0.39267(8) 0.8331(2) 0.0238(4) Uani 1 1 d .
C7 C 0.1232(2) 0.39235(8) 0.6998(2) 0.0212(4) Uani 1 1 d .
C8 C 0.0217(2) 0.33990(8) 0.7396(2) 0.0230(4) Uani 1 1 d .
H8A H 0.0911 0.3018 0.7570 0.028 Uiso 1 1 calc R
C9 C -0.1520(2) 0.32816(8) 0.6021(2) 0.0208(4) Uani 1 1 d .
C10 C -0.1721(2) 0.28208(8) 0.4850(2) 0.0277(4) Uani 1 1 d .
H10A H -0.0749 0.2596 0.4881 0.033 Uiso 1 1 calc R
C11 C -0.3321(2) 0.26844(8) 0.3632(3) 0.0279(4) Uani 1 1 d .
H11A H -0.3460 0.2372 0.2819 0.033 Uiso 1 1 calc R
C12 C -0.4702(2) 0.30159(8) 0.3637(2) 0.0221(4) Uani 1 1 d .
C13 C -0.4550(2) 0.34719(8) 0.4790(2) 0.0221(4) Uani 1 1 d .
H13A H -0.5529 0.3691 0.4763 0.027 Uiso 1 1 calc R
C14 C -0.2944(2) 0.36049(8) 0.5989(2) 0.0217(4) Uani 1 1 d .
H14A H -0.2814 0.3919 0.6796 0.026 Uiso 1 1 calc R

loop_
_atom_site_aniso_label
_atom_site_aniso_U_11
_atom_site_aniso_U_22
_atom_site_aniso_U_33
_atom_site_aniso_U_23
_atom_site_aniso_U_13
_atom_site_aniso_U_12
Cl1 0.0217(2) 0.0332(3) 0.0209(2) -0.00057(18) 0.00909(17) 0.00017(17)
Cl2 0.0231(2) 0.0264(3) 0.0297(3) -0.00104(18) 0.00946(18) 0.00372(17)
N1 0.0196(7) 0.0255(8) 0.0215(8) -0.0040(6) 0.0075(6) -0.0018(6)
N2 0.0245(8) 0.0381(10) 0.0214(8) 0.0020(7) 0.0079(7) -0.0083(7)
O1 0.0215(6) 0.0504(9) 0.0336(8) 0.0195(7) 0.0020(6) -0.0051(6)
O2 0.0204(6) 0.0524(9) 0.0215(7) 0.0050(6) 0.0065(6) -0.0021(6)
O3 0.0201(6) 0.0709(11) 0.0235(8) -0.0067(7) 0.0037(6) 0.0057(7)
O4 0.0399(8) 0.0380(9) 0.0439(9) -0.0153(7) 0.0075(7) -0.0144(7)
C1 0.0220(9) 0.0355(11) 0.0288(11) 0.0008(8) 0.0048(8) -0.0001(8)
C2 0.0234(9) 0.0313(11) 0.0295(10) -0.0087(8) 0.0120(8) -0.0076(8)
C3 0.0341(10) 0.0271(11) 0.0318(11) -0.0016(8) 0.0179(9) -0.0058(8)
C4 0.0266(9) 0.0268(10) 0.0272(10) 0.0000(8) 0.0113(8) 0.0017(7)
C5 0.0185(8) 0.0262(10) 0.0205(9) -0.0023(7) 0.0075(7) 0.0005(7)
C6 0.0190(8) 0.0291(10) 0.0225(10) 0.0021(8) 0.0072(7) 0.0013(7)
C7 0.0186(8) 0.0257(10) 0.0195(9) 0.0027(7) 0.0076(7) 0.0031(7)
C8 0.0174(8) 0.0278(10) 0.0234(10) 0.0036(7) 0.0073(7) 0.0018(7)
C9 0.0180(8) 0.0215(9) 0.0237(9) 0.0033(7) 0.0088(7) 0.0008(7)
C10 0.0223(9) 0.0242(10) 0.0385(12) -0.0013(8) 0.0137(8) 0.0029(7)
C11 0.0300(9) 0.0239(10) 0.0323(11) -0.0068(8) 0.0149(8) -0.0037(8)
C12 0.0202(8) 0.0254(10) 0.0201(9) 0.0015(7) 0.0068(7) -0.0052(7)
C13 0.0184(8) 0.0265(10) 0.0234(9) 0.0038(7) 0.0101(7) 0.0024(7)
C14 0.0212(8) 0.0242(10) 0.0203(9) -0.0014(7) 0.0087(7) 0.0004(7)

loop_
_atom_type_symbol
_atom_type_description
_atom_type_scat_dispersion_real
_atom_type_scat_dispersion_imag
_atom_type_scat_source
C C 0.0033 0.0016 'International Tables Vol C Tables 4.2.6.8 and 6.1.1.4'
H H 0.0000 0.0000 'International Tables Vol C Tables 4.2.6.8 and 6.1.1.4'
N N 0.0061 0.0033 'International Tables Vol C Tables 4.2.6.8 and 6.1.1.4'
O O 0.0106 0.0060 'International Tables Vol C Tables 4.2.6.8 and 6.1.1.4'
Cl Cl 0.1484 0.1585 'International Tables Vol C Tables 4.2.6.8 and 6.1.1.4'

loop_
_geom_angle_atom_site_label_1
_geom_angle_atom_site_label_2
_geom_angle_atom_site_label_3
_geom_angle
C1 N1 C2 123.39(14)
C1 N1 C5 128.57(15)
C2 N1 C5 108.01(15)
O3 N2 O4 123.40(16)
O3 N2 C12 117.77(16)
O4 N2 C12 118.82(16)
H2 O2 C8 110.2(17)
N1 C1 H1A 109.5
N1 C1 H1B 109.5
N1 C1 H1C 109.5
H1A C1 H1B 109.5
H1A C1 H1C 109.5
H1B C1 H1C 109.5
N1 C2 H2A 125.0
N1 C2 C3 109.91(15)
H2A C2 C3 125.0
C2 C3 H3A 126.5
C2 C3 C4 107.09(17)
H3A C3 C4 126.5
C3 C4 H4A 126.1
C3 C4 C5 107.81(16)
H4A C4 C5 126.1
N1 C5 C4 107.17(15)
N1 C5 C6 121.09(16)
C4 C5 C6 131.73(16)
O1 C6 C5 123.48(16)
O1 C6 C7 116.17(15)
C5 C6 C7 120.34(15)
Cl1 C7 Cl2 108.81(9)
Cl1 C7 C6 109.24(12)
Cl1 C7 C8 108.80(12)
Cl2 C7 C6 109.77(12)
Cl2 C7 C8 110.36(12)
C6 C7 C8 109.84(14)
O2 C8 C7 109.96(15)
O2 C8 H8A 108.2
O2 C8 C9 107.69(14)
C7 C8 H8A 108.2
C7 C8 C9 114.38(15)
H8A C8 C9 108.2
C8 C9 C10 119.90(15)
C8 C9 C14 120.39(16)
C10 C9 C14 119.57(15)
C9 C10 H10A 119.6
C9 C10 C11 120.83(16)
H10A C10 C11 119.6
C10 C11 H11A 121.0
C10 C11 C12 117.95(17)
H11A C11 C12 121.0
N2 C12 C11 118.59(16)
N2 C12 C13 118.72(16)
C11 C12 C13 122.69(16)
C12 C13 H13A 120.7
C12 C13 C14 118.64(16)
H13A C13 C14 120.7
C9 C14 C13 120.32(17)
C9 C14 H14A 119.8
C13 C14 H14A 119.8

loop_
_geom_bond_atom_site_label_1
_geom_bond_atom_site_label_2
_geom_bond_distance
Cl1 C7 1.7824(18)
Cl2 C7 1.7859(18)
N1 C1 1.460(2)
N1 C2 1.346(2)
N1 C5 1.393(2)
N2 O3 1.226(2)
N2 O4 1.218(2)
N2 C12 1.468(2)
O1 C6 1.215(2)
O2 H2 0.88(3)
O2 C8 1.409(2)
C1 H1A 0.980
C1 H1B 0.980
C1 H1C 0.980
C2 H2A 0.950
C2 C3 1.370(3)
C3 H3A 0.950
C3 C4 1.389(2)
C4 H4A 0.950
C4 C5 1.387(3)
C5 C6 1.441(2)
C6 C7 1.560(2)
C7 C8 1.550(2)
C8 H8A 1.000
C8 C9 1.509(2)
C9 C10 1.385(3)
C9 C14 1.388(2)
C10 H10A 0.950
C10 C11 1.386(2)
C11 H11A 0.950
C11 C12 1.377(2)
C12 C13 1.374(3)
C13 H13A 0.950
C13 C14 1.382(2)
C14 H14A 0.950

loop_
_geom_hbond_atom_site_label_D
_geom_hbond_atom_site_label_H
_geom_hbond_atom_site_label_A
_geom_hbond_distance_DH
_geom_hbond_distance_HA
_geom_hbond_distance_DA
_geom_hbond_angle_DHA
_geom_hbond_site_symmetry_A
O2 H2 O3 0.88(3) 2.07(3) 2.9023(19) 157(2) 1_656
O2 H2 O1 0.88(3) 2.28(2) 2.8002(18) 118(2) .

loop_
_geom_torsion_atom_site_label_1
_geom_torsion_atom_site_label_2
_geom_torsion_atom_site_label_3
_geom_torsion_atom_site_label_4
_geom_torsion
C1 N1 C2 C3 178.11(17)
C5 N1 C2 C3 0.1(2)
N1 C2 C3 C4 0.0(2)
C2 C3 C4 C5 -0.1(2)
C3 C4 C5 N1 0.2(2)
C3 C4 C5 C6 178.97(19)
C1 N1 C5 C4 -178.03(17)
C1 N1 C5 C6 3.0(3)
C2 N1 C5 C4 -0.2(2)
C2 N1 C5 C6 -179.13(16)
N1 C5 C6 O1 1.6(3)
N1 C5 C6 C7 -177.39(15)
C4 C5 C6 O1 -177.1(2)
C4 C5 C6 C7 4.0(3)
O1 C6 C7 Cl1 -121.94(17)
O1 C6 C7 Cl2 118.83(17)
O1 C6 C7 C8 -2.7(2)
C5 C6 C7 Cl1 57.1(2)
C5 C6 C7 Cl2 -62.13(19)
C5 C6 C7 C8 176.35(16)
Cl1 C7 C8 O2 -171.48(11)
Cl1 C7 C8 C9 -50.18(18)
Cl2 C7 C8 O2 -52.17(16)
Cl2 C7 C8 C9 69.13(18)
C6 C7 C8 O2 69.00(18)
C6 C7 C8 C9 -169.70(14)
O2 C8 C9 C10 -139.77(17)
O2 C8 C9 C14 35.9(2)
C7 C8 C9 C10 97.7(2)
C7 C8 C9 C14 -86.7(2)
C8 C9 C10 C11 176.59(17)
C14 C9 C10 C11 0.9(3)
C9 C10 C11 C12 -0.7(3)
C10 C11 C12 N2 -179.32(16)
C10 C11 C12 C13 0.2(3)
O3 N2 C12 C11 -172.91(17)
O3 N2 C12 C13 7.6(2)
O4 N2 C12 C11 6.4(3)
O4 N2 C12 C13 -173.10(17)
N2 C12 C13 C14 179.73(15)
C11 C12 C13 C14 0.2(3)
C12 C13 C14 C9 -0.1(3)
C8 C9 C14 C13 -176.15(16)
C10 C9 C14 C13 -0.5(3)
